data_8000389
loop_
_publ_author_name
'V\'eron, Anna C'
'Linden, Anthony'
'Leclaire, Nicolas A.'
'Roedern, Elsa'
'Hu, Shunbo'
'Ren, Wei'
'Rentsch, Daniel'
'N\"uesch, Frank A'

_publ_section_title
;
 One-Dimensional Organic-Inorganic Hybrid Perovskite Incorporating
 Near-Infrared-Absorbing Cyanine Cations.
;
_journal_issue 9
_journal_name_full 'The journal of physical chemistry letters'
_journal_page_first 2438
_journal_page_last 2442
_journal_paper_doi 10.1021/acs.jpclett.8b00458
_journal_volume 9
_journal_year 2018
_chemical_formula_moiety 'C34 H40 Cl N2 +, I3 Pb -, 2(C3 H7 N O)'
_chemical_formula_sum 'C40 H54 Cl I3 N4 O2 Pb'
_chemical_formula_weight 1246.21
_space_group_crystal_system monoclinic
_space_group_IT_number 14
_space_group_name_Hall '-P 2ybc'
_space_group_name_H-M_alt 'P 1 21/c 1'
_atom_sites_solution_hydrogens geom
_audit_creation_method SHELXL-2014/7
_cell_angle_alpha 90
_cell_angle_beta 97.210(4)
_cell_angle_gamma 90
_cell_formula_units_Z 4
_cell_length_a 16.3649(7)
_cell_length_b 33.5729(10)
_cell_length_c 8.0898(3)
_cell_measurement_reflns_used 13827
_cell_measurement_temperature 160(2)
_cell_measurement_theta_max 75.9350
_cell_measurement_theta_min 3.7490
_cell_volume 4409.5(3)
_computing_cell_refinement 'CrysAlisPro, Version 1.171.38.43c (Rigaku Oxford Diffraction, 2015)'
_computing_data_collection 'CrysAlisPro, Version 1.171.38.43c (Rigaku Oxford Diffraction, 2015)'
_computing_data_reduction 'CrysAlisPro, Version 1.171.38.43c (Rigaku Oxford Diffraction, 2015)'
_computing_molecular_graphics 'ORTEPII (Johnson, 1976)'
_computing_publication_material 'SHELXL-2014 and PLATON (Spek, 2015)'
_computing_structure_refinement 'SHELXL-2014 (Sheldrick, 2015b)'
_computing_structure_solution 'SHELXT-2014 (Sheldrick, 2015a)'
_diffrn_ambient_temperature 160(2)
_diffrn_detector 'Atlas CCD camera on \k goniostat'
_diffrn_detector_area_resol_mean 10.3801
_diffrn_measured_fraction_theta_full 1.000
_diffrn_measured_fraction_theta_max 0.978
_diffrn_measurement_device_type 'Oxford Diffraction SuperNova, dual radiation diffractometer'
_diffrn_measurement_method '\w scans'
_diffrn_radiation_monochromator mirror
_diffrn_radiation_source 'SuperNova (Cu) X-ray Source'
_diffrn_radiation_type 'Cu K\a'
_diffrn_radiation_wavelength 1.54184
_diffrn_reflns_av_R_equivalents 0.1013
_diffrn_reflns_av_unetI/netI 0.0604
_diffrn_reflns_Laue_measured_fraction_full 1.000
_diffrn_reflns_Laue_measured_fraction_max 0.978
_diffrn_reflns_limit_h_max 20
_diffrn_reflns_limit_h_min -20
_diffrn_reflns_limit_k_max 34
_diffrn_reflns_limit_k_min -42
_diffrn_reflns_limit_l_max 10
_diffrn_reflns_limit_l_min -10
_diffrn_reflns_number 45548
_diffrn_reflns_point_group_measured_fraction_full 1.000
_diffrn_reflns_point_group_measured_fraction_max 0.978
_diffrn_reflns_theta_full 67.684
_diffrn_reflns_theta_max 77.497
_diffrn_reflns_theta_min 3.023
_exptl_absorpt_coefficient_mu 24.771
_exptl_absorpt_correction_T_max 1.00000
_exptl_absorpt_correction_T_min 0.46888
_exptl_absorpt_correction_type multi-scan
_exptl_absorpt_process_details
;
Empirical absorption correction using spherical harmonics,
implemented in the SCALE3 ABSPACK scaling algorithm.
CrysAlisPro, Version 1.171.38.43c (Rigaku Oxford Diffraction, 2015).
;
_exptl_crystal_colour green
_exptl_crystal_density_diffrn 1.877
_exptl_crystal_description needle
_exptl_crystal_F_000 2384
_exptl_crystal_size_max 0.12
_exptl_crystal_size_mid 0.03
_exptl_crystal_size_min 0.02
_refine_diff_density_max 1.672
_refine_diff_density_min -1.496
_refine_diff_density_rms 0.173
_refine_ls_extinction_method none
_refine_ls_goodness_of_fit_ref 1.054
_refine_ls_hydrogen_treatment constr
_refine_ls_matrix_type full
_refine_ls_number_parameters 470
_refine_ls_number_reflns 9174
_refine_ls_number_restraints 0
_refine_ls_restrained_S_all 1.054
_refine_ls_R_factor_all 0.0658
_refine_ls_R_factor_gt 0.0519
_refine_ls_shift/su_max 0.001
_refine_ls_shift/su_mean 0.000
_refine_ls_structure_factor_coef Fsqd
_refine_ls_weighting_details 'w=1/[\s^2^(Fo^2^)+(0.0456P)^2^+23.44P] where P=(Fo^2^+2Fc^2^)/3'
_refine_ls_weighting_scheme calc
_refine_ls_wR_factor_gt 0.1229
_refine_ls_wR_factor_ref 0.1324
_reflns_Friedel_coverage 0.000
_reflns_number_gt 7351
_reflns_number_total 9174
_reflns_threshold_expression 'I > 2\s(I)'
_cod_data_source_file jz8b00458_si_002.cif
_cod_data_source_block Cy7PbI3_2DMF
_cod_original_sg_symbol_H-M 'P 21/c'
_cod_database_code 8000389
_shelx_shelxl_version_number 2014/7
_shelx_space_group_comment
;
The symmetry employed for this shelxl refinement is uniquely defined
by the following loop, which should always be used as a source of
symmetry information in preference to the above space-group names.
They are only intended as comments.
;
_oxdiff_exptl_absorpt_empirical_full_min 0.663
_oxdiff_exptl_absorpt_empirical_full_max 1.861
_oxdiff_exptl_absorpt_empirical_details
;
Empirical correction (ABSPACK) includes:
- Absorption correction using spherical harmonics
- Frame scaling
;

loop_
_space_group_symop_operation_xyz
'x, y, z'
'-x, y+1/2, -z+1/2'
'-x, -y, -z'
'x, -y-1/2, z-1/2'

loop_
_atom_site_label
_atom_site_type_symbol
_atom_site_fract_x
_atom_site_fract_y
_atom_site_fract_z
_atom_site_U_iso_or_equiv
_atom_site_adp_type
_atom_site_occupancy
_atom_site_site_symmetry_order
_atom_site_calc_flag
_atom_site_refinement_flags_posn
_atom_site_refinement_flags_adp
PB1 Pb 0.09850(2) 0.24931(2) 1.03309(4) 0.03396(9) Uani 1 1 d . .
I1 I 0.23977(4) 0.21559(2) 0.82452(7) 0.03965(13) Uani 1 1 d . .
I2 I 0.08265(4) 0.17469(2) 1.27621(8) 0.04264(14) Uani 1 1 d . .
I3 I -0.02688(4) 0.20691(2) 0.75212(8) 0.04493(15) Uani 1 1 d . .
CL1 Cl 0.54375(15) 0.40373(7) 0.8080(3) 0.0533(6) Uani 1 1 d . .
N1 N 0.5871(5) 0.3145(2) 1.5370(9) 0.0399(16) Uani 1 1 d . .
N2 N 0.2636(5) 0.4229(2) 0.1698(10) 0.0448(18) Uani 1 1 d . .
C1 C 0.5932(6) 0.3315(3) 1.3860(11) 0.0397(18) Uani 1 1 d . .
C2 C 0.6824(6) 0.3407(3) 1.3725(12) 0.046(2) Uani 1 1 d . .
C3 C 0.7248(6) 0.3227(3) 1.5360(13) 0.047(2) Uani 1 1 d . .
C4 C 0.8065(6) 0.3188(3) 1.5925(14) 0.053(2) Uani 1 1 d . .
H4 H 0.847467 0.328102 1.528227 0.064 Uiso 1 1 calc R U
C5 C 0.8282(7) 0.3010(3) 1.7471(14) 0.056(3) Uani 1 1 d . .
H5 H 0.884701 0.298741 1.790637 0.067 Uiso 1 1 calc R U
C6 C 0.7687(7) 0.2864(3) 1.8380(14) 0.054(2) Uani 1 1 d . .
H6 H 0.784840 0.273614 1.941744 0.064 Uiso 1 1 calc R U
C7 C 0.6857(6) 0.2901(3) 1.7797(12) 0.046(2) Uani 1 1 d . .
H7 H 0.644336 0.280829 1.842748 0.055 Uiso 1 1 calc R U
C8 C 0.6657(6) 0.3082(3) 1.6236(12) 0.043(2) Uani 1 1 d . .
C9 C 0.5107(6) 0.3016(3) 1.5961(12) 0.043(2) Uani 1 1 d . .
H9A H 0.465952 0.320173 1.553085 0.052 Uiso 1 1 calc R U
H9B H 0.517253 0.303036 1.719260 0.052 Uiso 1 1 calc R U
C10 C 0.4861(7) 0.2595(3) 1.5418(15) 0.054(2) Uani 1 1 d . .
H10A H 0.473888 0.258544 1.420094 0.081 Uiso 1 1 calc R U
H10B H 0.437097 0.251566 1.591980 0.081 Uiso 1 1 calc R U
H10C H 0.531451 0.241190 1.578236 0.081 Uiso 1 1 calc R U
C11 C 0.6938(8) 0.3860(3) 1.3718(16) 0.064(3) Uani 1 1 d . .
H11A H 0.659951 0.397393 1.274853 0.096 Uiso 1 1 calc R U
H11B H 0.751898 0.392276 1.366243 0.096 Uiso 1 1 calc R U
H11C H 0.676953 0.397272 1.474026 0.096 Uiso 1 1 calc R U
C12 C 0.7143(7) 0.3213(3) 1.2217(13) 0.054(2) Uani 1 1 d . .
H12A H 0.694406 0.293812 1.210140 0.081 Uiso 1 1 calc R U
H12B H 0.774682 0.321421 1.237556 0.081 Uiso 1 1 calc R U
H12C H 0.694314 0.336345 1.120809 0.081 Uiso 1 1 calc R U
C13 C 0.5244(6) 0.3372(3) 1.2684(11) 0.0419(19) Uani 1 1 d . .
H13 H 0.473033 0.328221 1.297559 0.050 Uiso 1 1 calc R U
C14 C 0.5236(5) 0.3549(2) 1.1114(11) 0.0372(18) Uani 1 1 d . .
H14 H 0.573678 0.365794 1.083588 0.045 Uiso 1 1 calc R U
C15 C 0.4543(5) 0.3577(2) 0.9935(11) 0.0365(17) Uani 1 1 d . .
C16 C 0.4518(5) 0.3788(2) 0.8439(11) 0.0377(18) Uani 1 1 d . .
C17 C 0.3858(5) 0.3806(2) 0.7179(11) 0.0369(18) Uani 1 1 d . .
C18 C 0.3119(6) 0.3549(3) 0.7338(12) 0.043(2) Uani 1 1 d . .
H18A H 0.293808 0.342215 0.624807 0.052 Uiso 1 1 calc R U
H18B H 0.266358 0.371916 0.762286 0.052 Uiso 1 1 calc R U
C19 C 0.3289(6) 0.3226(3) 0.8655(13) 0.050(2) Uani 1 1 d . .
H19A H 0.275944 0.310935 0.888876 0.060 Uiso 1 1 calc R U
H19B H 0.361633 0.301088 0.821724 0.060 Uiso 1 1 calc R U
C20 C 0.3746(6) 0.3383(3) 1.0247(13) 0.046(2) Uani 1 1 d . .
H20A H 0.386405 0.316119 1.104877 0.055 Uiso 1 1 calc R U
H20B H 0.339857 0.357964 1.074454 0.055 Uiso 1 1 calc R U
C21 C 0.3856(6) 0.4052(2) 0.5779(11) 0.0397(18) Uani 1 1 d . .
H21 H 0.430405 0.423098 0.574675 0.048 Uiso 1 1 calc R U
C22 C 0.3242(6) 0.4049(3) 0.4442(12) 0.044(2) Uani 1 1 d . .
H22 H 0.279773 0.387014 0.450256 0.052 Uiso 1 1 calc R U
C23 C 0.3210(6) 0.4285(3) 0.3008(11) 0.0394(18) Uani 1 1 d . .
C24 C 0.3774(6) 0.4626(2) 0.2638(12) 0.0415(19) Uani 1 1 d . .
C25 C 0.3410(6) 0.4747(2) 0.0911(11) 0.0413(19) Uani 1 1 d . .
C26 C 0.3662(8) 0.5026(3) -0.0182(14) 0.056(3) Uani 1 1 d . .
H26 H 0.412585 0.519231 0.013480 0.067 Uiso 1 1 calc R U
C27 C 0.3213(8) 0.5056(3) -0.1762(13) 0.057(3) Uani 1 1 d . .
H27 H 0.336464 0.525174 -0.251332 0.068 Uiso 1 1 calc R U
C28 C 0.2553(8) 0.4807(4) -0.2267(14) 0.063(3) Uani 1 1 d . .
H28 H 0.226869 0.483140 -0.336029 0.075 Uiso 1 1 calc R U
C29 C 0.2303(7) 0.4522(3) -0.1187(13) 0.053(2) Uani 1 1 d . .
H29 H 0.185048 0.435075 -0.151939 0.063 Uiso 1 1 calc R U
C30 C 0.2740(6) 0.4499(3) 0.0394(12) 0.043(2) Uani 1 1 d . .
C31 C 0.1969(6) 0.3936(3) 0.1549(15) 0.056(3) Uani 1 1 d . .
H31A H 0.217501 0.368591 0.209719 0.067 Uiso 1 1 calc R U
H31B H 0.180214 0.387806 0.035496 0.067 Uiso 1 1 calc R U
C32 C 0.1228(8) 0.4076(4) 0.232(2) 0.093(5) Uani 1 1 d . .
H32A H 0.099891 0.431414 0.173089 0.140 Uiso 1 1 calc R U
H32B H 0.139093 0.413936 0.349422 0.140 Uiso 1 1 calc R U
H32C H 0.081098 0.386476 0.222452 0.140 Uiso 1 1 calc R U
C33 C 0.3708(7) 0.4974(3) 0.3876(12) 0.046(2) Uani 1 1 d . .
H33A H 0.404676 0.519739 0.358579 0.069 Uiso 1 1 calc R U
H33B H 0.390174 0.488395 0.501068 0.069 Uiso 1 1 calc R U
H33C H 0.313202 0.505911 0.381596 0.069 Uiso 1 1 calc R U
C34 C 0.4678(6) 0.4503(3) 0.2645(13) 0.049(2) Uani 1 1 d . .
H34A H 0.470783 0.426958 0.192864 0.073 Uiso 1 1 calc R U
H34B H 0.491600 0.443774 0.378477 0.073 Uiso 1 1 calc R U
H34C H 0.498643 0.472355 0.222581 0.073 Uiso 1 1 calc R U
O1 O 0.1644(9) 0.5044(6) 0.386(2) 0.154(6) Uani 1 1 d . .
N3 N 0.0506(9) 0.5430(5) 0.392(2) 0.109(5) Uani 1 1 d . .
C35 C 0.0937(14) 0.5126(8) 0.339(4) 0.185(14) Uani 1 1 d . .
H35 H 0.065606 0.495994 0.255257 0.222 Uiso 1 1 calc R U
C36 C 0.080(2) 0.5720(9) 0.517(4) 0.228(18) Uani 1 1 d . .
H36A H 0.063804 0.564030 0.624555 0.273 Uiso 1 1 calc R U
H36B H 0.056043 0.598064 0.484957 0.273 Uiso 1 1 calc R U
H36C H 0.140189 0.573672 0.525489 0.273 Uiso 1 1 calc R U
C37 C -0.0327(13) 0.5489(6) 0.319(3) 0.154(10) Uani 1 1 d . .
H37A H -0.048930 0.527261 0.240127 0.232 Uiso 1 1 calc R U
H37B H -0.037115 0.574419 0.259535 0.232 Uiso 1 1 calc R U
H37C H -0.069009 0.549069 0.406255 0.232 Uiso 1 1 calc R U
O2 O 0.0694(14) 0.5347(6) -0.090(3) 0.257(15) Uani 1 1 d . .
N4 N 0.1539(8) 0.5810(3) 0.0439(17) 0.082(3) Uani 1 1 d . .
C38 C 0.1360(17) 0.5450(6) -0.008(3) 0.147(10) Uani 1 1 d . .
H38 H 0.176530 0.524998 0.018995 0.177 Uiso 1 1 calc R U
C39 C 0.0978(12) 0.6137(5) 0.008(4) 0.177(14) Uani 1 1 d . .
H39A H 0.053556 0.611739 0.078988 0.266 Uiso 1 1 calc R U
H39B H 0.074174 0.612640 -0.109187 0.266 Uiso 1 1 calc R U
H39C H 0.127353 0.638860 0.030420 0.266 Uiso 1 1 calc R U
C40 C 0.2320(10) 0.5899(5) 0.141(2) 0.101(5) Uani 1 1 d . .
H40A H 0.259154 0.611626 0.088300 0.151 Uiso 1 1 calc R U
H40B H 0.267080 0.566170 0.147703 0.151 Uiso 1 1 calc R U
H40C H 0.222690 0.597961 0.253863 0.151 Uiso 1 1 calc R U

loop_
_atom_site_aniso_label
_atom_site_aniso_U_11
_atom_site_aniso_U_22
_atom_site_aniso_U_33
_atom_site_aniso_U_23
_atom_site_aniso_U_13
_atom_site_aniso_U_12
PB1 0.03807(17) 0.03784(16) 0.02645(16) 0.00005(12) 0.00594(11) 0.00075(12)
I1 0.0441(3) 0.0386(3) 0.0370(3) -0.0029(2) 0.0080(2) 0.0060(2)
I2 0.0458(3) 0.0376(3) 0.0444(3) 0.0019(2) 0.0053(2) -0.0003(2)
I3 0.0420(3) 0.0536(3) 0.0398(3) -0.0020(2) 0.0073(2) -0.0117(2)
CL1 0.0467(12) 0.0588(13) 0.0526(13) 0.0160(11) -0.0016(10) -0.0178(10)
N1 0.041(4) 0.046(4) 0.032(4) 0.000(3) 0.005(3) 0.000(3)
N2 0.047(4) 0.037(4) 0.048(5) 0.005(3) -0.004(4) -0.005(3)
C1 0.046(5) 0.038(4) 0.034(4) 0.002(3) -0.002(4) -0.002(3)
C2 0.051(5) 0.042(5) 0.044(5) 0.002(4) 0.003(4) -0.002(4)
C3 0.051(5) 0.035(4) 0.054(6) -0.005(4) 0.000(4) 0.001(4)
C4 0.040(5) 0.055(5) 0.061(7) -0.008(5) -0.010(4) 0.003(4)
C5 0.049(6) 0.060(6) 0.055(6) -0.018(5) -0.003(5) 0.014(5)
C6 0.056(6) 0.050(5) 0.051(6) 0.002(4) -0.012(5) 0.006(4)
C7 0.048(5) 0.045(5) 0.041(5) 0.000(4) -0.001(4) 0.002(4)
C8 0.042(5) 0.038(4) 0.049(5) 0.000(4) 0.002(4) 0.006(4)
C9 0.043(5) 0.051(5) 0.036(5) -0.003(4) 0.005(4) 0.006(4)
C10 0.056(6) 0.051(5) 0.057(6) 0.004(5) 0.010(5) -0.007(4)
C11 0.075(8) 0.043(5) 0.068(7) 0.009(5) -0.016(6) -0.012(5)
C12 0.052(6) 0.068(6) 0.043(5) 0.010(5) 0.012(4) -0.005(5)
C13 0.048(5) 0.039(4) 0.038(5) 0.003(4) 0.001(4) 0.006(4)
C14 0.038(4) 0.032(4) 0.040(5) 0.003(3) 0.000(3) -0.002(3)
C15 0.035(4) 0.034(4) 0.040(4) 0.003(3) 0.000(3) -0.003(3)
C16 0.042(4) 0.033(4) 0.038(4) 0.003(3) 0.004(4) -0.006(3)
C17 0.040(4) 0.031(4) 0.039(4) 0.005(3) 0.002(4) -0.004(3)
C18 0.047(5) 0.036(4) 0.045(5) 0.006(4) 0.000(4) -0.006(4)
C19 0.047(5) 0.047(5) 0.054(6) 0.013(4) 0.000(4) -0.009(4)
C20 0.045(5) 0.041(4) 0.052(6) 0.016(4) 0.009(4) -0.002(4)
C21 0.047(5) 0.034(4) 0.036(4) -0.002(3) 0.000(4) -0.004(3)
C22 0.042(5) 0.036(4) 0.053(6) 0.006(4) 0.002(4) -0.001(4)
C23 0.044(5) 0.039(4) 0.034(4) 0.001(3) -0.001(4) 0.001(4)
C24 0.049(5) 0.033(4) 0.041(5) -0.002(4) 0.003(4) 0.000(4)
C25 0.053(5) 0.033(4) 0.037(5) 0.003(3) 0.001(4) 0.003(4)
C26 0.074(7) 0.043(5) 0.051(6) 0.004(4) 0.016(5) -0.006(5)
C27 0.087(8) 0.043(5) 0.043(6) 0.007(4) 0.019(5) -0.002(5)
C28 0.081(8) 0.066(7) 0.040(6) 0.007(5) 0.000(5) 0.011(6)
C29 0.065(6) 0.043(5) 0.045(5) -0.001(4) -0.009(5) -0.001(4)
C30 0.053(5) 0.034(4) 0.040(5) 0.003(4) -0.001(4) 0.003(4)
C31 0.052(6) 0.047(5) 0.062(7) -0.001(5) -0.015(5) -0.012(4)
C32 0.043(6) 0.075(8) 0.159(17) -0.010(10) 0.005(8) -0.011(6)
C33 0.068(6) 0.036(4) 0.036(5) 0.001(4) 0.011(4) -0.006(4)
C34 0.052(5) 0.051(5) 0.044(5) -0.002(4) 0.008(4) 0.001(4)
O1 0.102(10) 0.209(17) 0.142(13) 0.035(12) -0.017(9) 0.043(11)
N3 0.072(8) 0.106(10) 0.146(15) 0.023(10) -0.006(9) -0.007(8)
C35 0.096(16) 0.15(2) 0.31(4) 0.07(2) 0.02(2) 0.068(16)
C36 0.22(4) 0.21(3) 0.23(4) -0.02(3) -0.06(3) -0.11(3)
C37 0.095(14) 0.111(15) 0.24(3) 0.023(18) -0.036(17) 0.001(12)
O2 0.20(2) 0.168(17) 0.36(3) -0.14(2) -0.15(2) 0.035(15)
N4 0.086(8) 0.065(6) 0.091(9) -0.007(6) -0.008(7) 0.020(6)
C38 0.18(3) 0.077(12) 0.17(2) -0.039(13) -0.02(2) 0.018(13)
C39 0.105(15) 0.085(12) 0.32(4) -0.049(17) -0.076(19) 0.046(11)
C40 0.084(11) 0.088(10) 0.124(15) -0.007(10) -0.011(10) 0.011(9)

loop_
_atom_type_symbol
_atom_type_description
_atom_type_scat_dispersion_real
_atom_type_scat_dispersion_imag
_atom_type_scat_source
C C 0.0181 0.0091 'International Tables Vol C Tables 4.2.6.8 and 6.1.1.4'
H H 0.0000 0.0000 'International Tables Vol C Tables 4.2.6.8 and 6.1.1.4'
Cl Cl 0.3639 0.7018 'International Tables Vol C Tables 4.2.6.8 and 6.1.1.4'
I I -0.3257 6.8362 'International Tables Vol C Tables 4.2.6.8 and 6.1.1.4'
N N 0.0311 0.0180 'International Tables Vol C Tables 4.2.6.8 and 6.1.1.4'
O O 0.0492 0.0322 'International Tables Vol C Tables 4.2.6.8 and 6.1.1.4'
Pb Pb -4.0753 8.5060 'International Tables Vol C Tables 4.2.6.8 and 6.1.1.4'

loop_
_geom_angle_atom_site_label_1
_geom_angle_atom_site_label_2
_geom_angle_atom_site_label_3
_geom_angle
_geom_angle_site_symmetry_1
_geom_angle_site_symmetry_3
I3 PB1 I2 89.669(17) . .
I3 PB1 I3 101.39(2) . 4_566
I2 PB1 I3 85.028(17) . 4_566
I3 PB1 I1 84.852(17) . .
I2 PB1 I1 99.456(17) . .
I3 PB1 I1 172.402(19) 4_566 .
I3 PB1 I2 84.450(17) . 4_565
I2 PB1 I2 170.91(2) . 4_565
I3 PB1 I2 89.336(17) 4_566 4_565
I1 PB1 I2 86.940(16) . 4_565
I3 PB1 I1 173.950(18) . 4_566
I2 PB1 I1 86.813(16) . 4_566
I3 PB1 I1 83.222(17) 4_566 4_566
I1 PB1 I1 90.868(18) . 4_566
I2 PB1 I1 99.618(16) 4_565 4_566
PB1 I1 PB1 76.433(13) . 4_565
PB1 I2 PB1 77.024(12) . 4_566
PB1 I3 PB1 78.010(14) . 4_565
C1 N1 C8 110.2(8) . .
C1 N1 C9 125.4(8) . .
C8 N1 C9 124.3(8) . .
C23 N2 C30 111.2(8) . .
C23 N2 C31 127.1(8) . .
C30 N2 C31 121.8(8) . .
N1 C1 C13 121.7(9) . .
N1 C1 C2 109.3(8) . .
C13 C1 C2 129.0(9) . .
C1 C2 C12 113.6(8) . .
C1 C2 C11 108.8(9) . .
C12 C2 C11 111.4(9) . .
C1 C2 C3 101.2(8) . .
C12 C2 C3 110.9(8) . .
C11 C2 C3 110.5(8) . .
C8 C3 C4 121.6(10) . .
C8 C3 C2 108.4(9) . .
C4 C3 C2 130.0(10) . .
C3 C4 C5 118.0(11) . .
C3 C4 H4 121.0 . .
C5 C4 H4 121.0 . .
C6 C5 C4 120.9(10) . .
C6 C5 H5 119.5 . .
C4 C5 H5 119.5 . .
C5 C6 C7 120.9(10) . .
C5 C6 H6 119.6 . .
C7 C6 H6 119.6 . .
C6 C7 C8 117.0(10) . .
C6 C7 H7 121.5 . .
C8 C7 H7 121.5 . .
C3 C8 N1 110.7(9) . .
C3 C8 C7 121.5(9) . .
N1 C8 C7 127.7(9) . .
N1 C9 C10 112.7(8) . .
N1 C9 H9A 109.0 . .
C10 C9 H9A 109.0 . .
N1 C9 H9B 109.0 . .
C10 C9 H9B 109.0 . .
H9A C9 H9B 107.8 . .
C9 C10 H10A 109.5 . .
C9 C10 H10B 109.5 . .
H10A C10 H10B 109.5 . .
C9 C10 H10C 109.5 . .
H10A C10 H10C 109.5 . .
H10B C10 H10C 109.5 . .
C2 C11 H11A 109.5 . .
C2 C11 H11B 109.5 . .
H11A C11 H11B 109.5 . .
C2 C11 H11C 109.5 . .
H11A C11 H11C 109.5 . .
H11B C11 H11C 109.5 . .
C2 C12 H12A 109.5 . .
C2 C12 H12B 109.5 . .
H12A C12 H12B 109.5 . .
C2 C12 H12C 109.5 . .
H12A C12 H12C 109.5 . .
H12B C12 H12C 109.5 . .
C1 C13 C14 126.3(9) . .
C1 C13 H13 116.8 . .
C14 C13 H13 116.8 . .
C15 C14 C13 124.3(8) . .
C15 C14 H14 117.8 . .
C13 C14 H14 117.8 . .
C14 C15 C16 124.0(8) . .
C14 C15 C20 120.4(8) . .
C16 C15 C20 115.6(8) . .
C17 C16 C15 126.3(8) . .
C17 C16 CL1 117.1(6) . .
C15 C16 CL1 116.5(7) . .
C16 C17 C21 122.8(8) . .
C16 C17 C18 118.1(8) . .
C21 C17 C18 119.2(8) . .
C17 C18 C19 113.0(8) . .
C17 C18 H18A 109.0 . .
C19 C18 H18A 109.0 . .
C17 C18 H18B 109.0 . .
C19 C18 H18B 109.0 . .
H18A C18 H18B 107.8 . .
C20 C19 C18 112.2(8) . .
C20 C19 H19A 109.2 . .
C18 C19 H19A 109.2 . .
C20 C19 H19B 109.2 . .
C18 C19 H19B 109.2 . .
H19A C19 H19B 107.9 . .
C19 C20 C15 110.9(8) . .
C19 C20 H20A 109.5 . .
C15 C20 H20A 109.5 . .
C19 C20 H20B 109.5 . .
C15 C20 H20B 109.5 . .
H20A C20 H20B 108.0 . .
C22 C21 C17 123.8(8) . .
C22 C21 H21 118.1 . .
C17 C21 H21 118.1 . .
C21 C22 C23 126.4(9) . .
C21 C22 H22 116.8 . .
C23 C22 H22 116.8 . .
N2 C23 C22 121.8(8) . .
N2 C23 C24 109.5(8) . .
C22 C23 C24 128.8(8) . .
C25 C24 C23 101.8(7) . .
C25 C24 C34 110.2(8) . .
C23 C24 C34 113.8(7) . .
C25 C24 C33 110.3(7) . .
C23 C24 C33 110.2(8) . .
C34 C24 C33 110.3(8) . .
C26 C25 C30 119.8(9) . .
C26 C25 C24 131.2(9) . .
C30 C25 C24 108.9(8) . .
C25 C26 C27 117.8(10) . .
C25 C26 H26 121.1 . .
C27 C26 H26 121.1 . .
C28 C27 C26 122.0(10) . .
C28 C27 H27 119.0 . .
C26 C27 H27 119.0 . .
C27 C28 C29 120.6(10) . .
C27 C28 H28 119.7 . .
C29 C28 H28 119.7 . .
C30 C29 C28 117.4(10) . .
C30 C29 H29 121.3 . .
C28 C29 H29 121.3 . .
C29 C30 C25 122.5(9) . .
C29 C30 N2 128.8(9) . .
C25 C30 N2 108.7(8) . .
N2 C31 C32 112.9(9) . .
N2 C31 H31A 109.0 . .
C32 C31 H31A 109.0 . .
N2 C31 H31B 109.0 . .
C32 C31 H31B 109.0 . .
H31A C31 H31B 107.8 . .
C31 C32 H32A 109.5 . .
C31 C32 H32B 109.5 . .
H32A C32 H32B 109.5 . .
C31 C32 H32C 109.5 . .
H32A C32 H32C 109.5 . .
H32B C32 H32C 109.5 . .
C24 C33 H33A 109.5 . .
C24 C33 H33B 109.5 . .
H33A C33 H33B 109.5 . .
C24 C33 H33C 109.5 . .
H33A C33 H33C 109.5 . .
H33B C33 H33C 109.5 . .
C24 C34 H34A 109.5 . .
C24 C34 H34B 109.5 . .
H34A C34 H34B 109.5 . .
C24 C34 H34C 109.5 . .
H34A C34 H34C 109.5 . .
H34B C34 H34C 109.5 . .
C35 N3 C37 119(2) . .
C35 N3 C36 127(2) . .
C37 N3 C36 114(2) . .
O1 C35 N3 127(3) . .
O1 C35 H35 116.7 . .
N3 C35 H35 116.7 . .
N3 C36 H36A 109.5 . .
N3 C36 H36B 109.5 . .
H36A C36 H36B 109.5 . .
N3 C36 H36C 109.5 . .
H36A C36 H36C 109.5 . .
H36B C36 H36C 109.5 . .
N3 C37 H37A 109.5 . .
N3 C37 H37B 109.5 . .
H37A C37 H37B 109.5 . .
N3 C37 H37C 109.5 . .
H37A C37 H37C 109.5 . .
H37B C37 H37C 109.5 . .
C38 N4 C39 122.1(18) . .
C38 N4 C40 121.0(16) . .
C39 N4 C40 116.9(13) . .
O2 C38 N4 125(2) . .
O2 C38 H38 117.5 . .
N4 C38 H38 117.5 . .
N4 C39 H39A 109.5 . .
N4 C39 H39B 109.5 . .
H39A C39 H39B 109.5 . .
N4 C39 H39C 109.5 . .
H39A C39 H39C 109.5 . .
H39B C39 H39C 109.5 . .
N4 C40 H40A 109.5 . .
N4 C40 H40B 109.5 . .
H40A C40 H40B 109.5 . .
N4 C40 H40C 109.5 . .
H40A C40 H40C 109.5 . .
H40B C40 H40C 109.5 . .

loop_
_geom_bond_atom_site_label_1
_geom_bond_atom_site_label_2
_geom_bond_distance
_geom_bond_site_symmetry_2
PB1 I3 3.1987(7) .
PB1 I2 3.2154(6) .
PB1 I3 3.2283(6) 4_566
PB1 I1 3.2330(6) .
PB1 I2 3.2804(6) 4_565
PB1 I1 3.3052(7) 4_566
I1 PB1 3.3052(6) 4_565
I2 PB1 3.2804(6) 4_566
I3 PB1 3.2284(6) 4_565
CL1 C16 1.778(9) .
N1 C1 1.365(11) .
N1 C8 1.401(12) .
N1 C9 1.459(12) .
N2 C23 1.338(12) .
N2 C30 1.418(12) .
N2 C31 1.461(12) .
C1 C13 1.393(12) .
C1 C2 1.509(13) .
C2 C12 1.531(14) .
C2 C11 1.533(13) .
C2 C3 1.538(14) .
C3 C8 1.359(14) .
C3 C4 1.365(14) .
C4 C5 1.393(16) .
C4 H4 0.9500 .
C5 C6 1.382(16) .
C5 H5 0.9500 .
C6 C7 1.385(14) .
C6 H6 0.9500 .
C7 C8 1.403(13) .
C7 H7 0.9500 .
C9 C10 1.521(13) .
C9 H9A 0.9900 .
C9 H9B 0.9900 .
C10 H10A 0.9800 .
C10 H10B 0.9800 .
C10 H10C 0.9800 .
C11 H11A 0.9800 .
C11 H11B 0.9800 .
C11 H11C 0.9800 .
C12 H12A 0.9800 .
C12 H12B 0.9800 .
C12 H12C 0.9800 .
C13 C14 1.402(12) .
C13 H13 0.9500 .
C14 C15 1.390(12) .
C14 H14 0.9500 .
C15 C16 1.399(12) .
C15 C20 1.506(12) .
C16 C17 1.390(12) .
C17 C21 1.402(12) .
C17 C18 1.504(12) .
C18 C19 1.521(12) .
C18 H18A 0.9900 .
C18 H18B 0.9900 .
C19 C20 1.502(14) .
C19 H19A 0.9900 .
C19 H19B 0.9900 .
C20 H20A 0.9900 .
C20 H20B 0.9900 .
C21 C22 1.381(13) .
C21 H21 0.9500 .
C22 C23 1.400(13) .
C22 H22 0.9500 .
C23 C24 1.526(12) .
C24 C25 1.503(12) .
C24 C34 1.534(13) .
C24 C33 1.550(12) .
C25 C26 1.388(13) .
C25 C30 1.398(13) .
C26 C27 1.396(16) .
C26 H26 0.9500 .
C27 C28 1.385(17) .
C27 H27 0.9500 .
C28 C29 1.390(15) .
C28 H28 0.9500 .
C29 C30 1.387(13) .
C29 H29 0.9500 .
C31 C32 1.505(18) .
C31 H31A 0.9900 .
C31 H31B 0.9900 .
C32 H32A 0.9800 .
C32 H32B 0.9800 .
C32 H32C 0.9800 .
C33 H33A 0.9800 .
C33 H33B 0.9800 .
C33 H33C 0.9800 .
C34 H34A 0.9800 .
C34 H34B 0.9800 .
C34 H34C 0.9800 .
O1 C35 1.20(2) .
N3 C35 1.34(3) .
N3 C37 1.43(2) .
N3 C36 1.44(3) .
C35 H35 0.9500 .
C36 H36A 0.9800 .
C36 H36B 0.9800 .
C36 H36C 0.9800 .
C37 H37A 0.9800 .
C37 H37B 0.9800 .
C37 H37C 0.9800 .
O2 C38 1.25(3) .
N4 C38 1.30(2) .
N4 C39 1.435(18) .
N4 C40 1.445(19) .
C38 H38 0.9500 .
C39 H39A 0.9800 .
C39 H39B 0.9800 .
C39 H39C 0.9800 .
C40 H40A 0.9800 .
C40 H40B 0.9800 .
C40 H40C 0.9800 .

loop_
_geom_torsion_atom_site_label_1
_geom_torsion_atom_site_label_2
_geom_torsion_atom_site_label_3
_geom_torsion_atom_site_label_4
_geom_torsion
C8 N1 C1 C13 173.4(8)
C9 N1 C1 C13 -2.2(14)
C8 N1 C1 C2 -4.8(10)
C9 N1 C1 C2 179.7(8)
N1 C1 C2 C12 123.2(9)
C13 C1 C2 C12 -54.8(13)
N1 C1 C2 C11 -112.1(9)
C13 C1 C2 C11 69.9(13)
N1 C1 C2 C3 4.3(9)
C13 C1 C2 C3 -173.7(9)
C1 C2 C3 C8 -2.5(10)
C12 C2 C3 C8 -123.3(9)
C11 C2 C3 C8 112.7(10)
C1 C2 C3 C4 174.9(10)
C12 C2 C3 C4 54.0(13)
C11 C2 C3 C4 -70.0(14)
C8 C3 C4 C5 -2.7(15)
C2 C3 C4 C5 -179.7(9)
C3 C4 C5 C6 2.1(15)
C4 C5 C6 C7 -1.7(16)
C5 C6 C7 C8 1.8(15)
C4 C3 C8 N1 -177.8(9)
C2 C3 C8 N1 -0.2(11)
C4 C3 C8 C7 2.9(15)
C2 C3 C8 C7 -179.5(8)
C1 N1 C8 C3 3.1(11)
C9 N1 C8 C3 178.8(8)
C1 N1 C8 C7 -177.6(9)
C9 N1 C8 C7 -1.9(15)
C6 C7 C8 C3 -2.4(14)
C6 C7 C8 N1 178.4(9)
C1 N1 C9 C10 86.5(11)
C8 N1 C9 C10 -88.5(11)
N1 C1 C13 C14 178.9(8)
C2 C1 C13 C14 -3.3(16)
C1 C13 C14 C15 175.6(9)
C13 C14 C15 C16 173.4(8)
C13 C14 C15 C20 -4.7(13)
C14 C15 C16 C17 176.0(9)
C20 C15 C16 C17 -5.8(14)
C14 C15 C16 CL1 -0.7(12)
C20 C15 C16 CL1 177.5(6)
C15 C16 C17 C21 174.4(9)
CL1 C16 C17 C21 -8.9(12)
C15 C16 C17 C18 -5.7(14)
CL1 C16 C17 C18 171.0(7)
C16 C17 C18 C19 -14.6(12)
C21 C17 C18 C19 165.2(9)
C17 C18 C19 C20 45.6(12)
C18 C19 C20 C15 -56.7(11)
C14 C15 C20 C19 -145.0(8)
C16 C15 C20 C19 36.7(11)
C16 C17 C21 C22 174.1(9)
C18 C17 C21 C22 -5.8(14)
C17 C21 C22 C23 -179.5(9)
C30 N2 C23 C22 -179.0(8)
C31 N2 C23 C22 1.4(15)
C30 N2 C23 C24 0.6(11)
C31 N2 C23 C24 -179.0(9)
C21 C22 C23 N2 172.3(9)
C21 C22 C23 C24 -7.2(16)
N2 C23 C24 C25 0.1(10)
C22 C23 C24 C25 179.7(9)
N2 C23 C24 C34 -118.4(9)
C22 C23 C24 C34 61.1(13)
N2 C23 C24 C33 117.1(9)
C22 C23 C24 C33 -63.3(12)
C23 C24 C25 C26 -175.9(10)
C34 C24 C25 C26 -54.8(13)
C33 C24 C25 C26 67.2(13)
C23 C24 C25 C30 -0.8(10)
C34 C24 C25 C30 120.3(9)
C33 C24 C25 C30 -117.7(9)
C30 C25 C26 C27 1.8(15)
C24 C25 C26 C27 176.5(10)
C25 C26 C27 C28 -2.2(17)
C26 C27 C28 C29 1.4(19)
C27 C28 C29 C30 -0.1(17)
C28 C29 C30 C25 -0.3(16)
C28 C29 C30 N2 -177.3(10)
C26 C25 C30 C29 -0.6(15)
C24 C25 C30 C29 -176.3(9)
C26 C25 C30 N2 177.0(9)
C24 C25 C30 N2 1.2(11)
C23 N2 C30 C29 176.2(10)
C31 N2 C30 C29 -4.2(16)
C23 N2 C30 C25 -1.1(11)
C31 N2 C30 C25 178.5(9)
C23 N2 C31 C32 83.5(14)
C30 N2 C31 C32 -96.0(13)
C37 N3 C35 O1 178(3)
C36 N3 C35 O1 0(5)
C39 N4 C38 O2 -1(5)
C40 N4 C38 O2 179(3)
